data_7062962
loop_
_publ_author_name
'Chau Nguyen, Khiem'
'Chung, Duy T. M.'
'Nalaoh, Phattananawee'
'Lindsey, Jonathan S.'

_publ_section_title
;
 Synthesis of chiral hexynones for use as precursors to native
 photosynthetic hydroporphyrins
;
_journal_issue 5
_journal_name_full 'New Journal of Chemistry'
_journal_page_first 2097
_journal_page_last 2117
_journal_paper_doi 10.1039/D3NJ03900E
_journal_volume 48
_journal_year 2024
_chemical_absolute_configuration rmad
_chemical_formula_moiety 'C25 H36 Co2 N2 O10 Si'
_chemical_formula_sum 'C25 H36 Co2 N2 O10 Si'
_chemical_formula_weight 670.51
_space_group_crystal_system orthorhombic
_space_group_IT_number 19
_space_group_name_Hall 'P 2ac 2ab'
_space_group_name_H-M_alt 'P 21 21 21'
_atom_sites_solution_hydrogens mixed
_atom_sites_solution_primary dual
_audit_creation_date 2023-07-24
_audit_creation_method
;
Olex2 1.5
(compiled 2023.03.06 svn.rbb2c1857 for OlexSys, GUI svn.r6748)
;
_audit_update_record
;
2023-08-06 deposited with the CCDC.	2023-12-26 downloaded from the CCDC.
;
_cell_angle_alpha 90
_cell_angle_beta 90
_cell_angle_gamma 90
_cell_formula_units_Z 4
_cell_length_a 9.0216(3)
_cell_length_b 13.8726(5)
_cell_length_c 24.6824(9)
_cell_measurement_reflns_used 9896
_cell_measurement_temperature 100.00
_cell_measurement_theta_max 27.07
_cell_measurement_theta_min 2.69
_cell_volume 3089.08(19)
_computing_cell_refinement 'SAINT V8.40B (?, 2016)'
_computing_data_reduction 'SAINT V8.40B (?, 2016)'
_computing_molecular_graphics 'Olex2 1.5 (Dolomanov et al., 2009)'
_computing_publication_material 'Olex2 1.5 (Dolomanov et al., 2009)'
_computing_structure_refinement 'XL  (Sheldrick, 2008)'
_computing_structure_solution 'SHELXT 2018/2 (Sheldrick, 2018)'
_diffrn_ambient_temperature 100.00
_diffrn_measured_fraction_theta_full 0.995
_diffrn_measured_fraction_theta_max 0.986
_diffrn_measurement_device_type 'Bruker D8 Venture'
_diffrn_measurement_method '\f and \w scans'
_diffrn_radiation_type MoK\a
_diffrn_radiation_wavelength 0.71073
_diffrn_reflns_av_R_equivalents 0.0656
_diffrn_reflns_av_unetI/netI 0.0477
_diffrn_reflns_Laue_measured_fraction_full 0.995
_diffrn_reflns_Laue_measured_fraction_max 0.986
_diffrn_reflns_limit_h_max 11
_diffrn_reflns_limit_h_min -11
_diffrn_reflns_limit_k_max 17
_diffrn_reflns_limit_k_min -17
_diffrn_reflns_limit_l_max 31
_diffrn_reflns_limit_l_min -31
_diffrn_reflns_number 37149
_diffrn_reflns_point_group_measured_fraction_full 0.997
_diffrn_reflns_point_group_measured_fraction_max 0.987
_diffrn_reflns_theta_full 25.242
_diffrn_reflns_theta_max 27.136
_diffrn_reflns_theta_min 2.404
_diffrn_source_current 1.4
_diffrn_source_power 0.07
_diffrn_source_voltage 50.0
_diffrn_standards_number 0
_exptl_absorpt_coefficient_mu 1.166
_exptl_absorpt_correction_T_max 0.7455
_exptl_absorpt_correction_T_min 0.6920
_exptl_absorpt_correction_type multi-scan
_exptl_absorpt_process_details
;
SADABS-2016/2 (Bruker,2016/2) was used for absorption correction.
wR2(int) was 0.1186 before and 0.0732 after correction.
The Ratio of minimum to maximum transmission is 0.9282.
The \l/2 correction factor is Not present.
;
_exptl_crystal_colour 'clear dark red'
_exptl_crystal_colour_lustre clear
_exptl_crystal_colour_modifier dark
_exptl_crystal_colour_primary red
_exptl_crystal_density_diffrn 1.442
_exptl_crystal_description prism
_exptl_crystal_F_000 1392
_exptl_crystal_size_max 0.253
_exptl_crystal_size_mid 0.065
_exptl_crystal_size_min 0.024
_refine_diff_density_max 0.410
_refine_diff_density_min -0.286
_refine_diff_density_rms 0.058
_refine_ls_abs_structure_details
;
 Flack x determined using 2499 quotients [(I+)-(I-)]/[(I+)+(I-)]
 (Parsons, Flack and Wagner, Acta Cryst. B69 (2013) 249-259).
;
_refine_ls_abs_structure_Flack 0.007(8)
_refine_ls_extinction_method none
_refine_ls_goodness_of_fit_ref 1.060
_refine_ls_hydrogen_treatment mixed
_refine_ls_matrix_type full
_refine_ls_number_parameters 374
_refine_ls_number_reflns 6743
_refine_ls_number_restraints 0
_refine_ls_restrained_S_all 1.060
_refine_ls_R_factor_all 0.0367
_refine_ls_R_factor_gt 0.0303
_refine_ls_shift/su_max 0.000
_refine_ls_shift/su_mean 0.000
_refine_ls_structure_factor_coef Fsqd
_refine_ls_weighting_details 'w=1/[\s^2^(Fo^2^)+(0.0255P)^2^+0.2929P] where P=(Fo^2^+2Fc^2^)/3'
_refine_ls_weighting_scheme calc
_refine_ls_wR_factor_gt 0.0639
_refine_ls_wR_factor_ref 0.0667
_reflns_Friedel_coverage 0.777
_reflns_Friedel_fraction_full 1.000
_reflns_Friedel_fraction_max 0.988
_reflns_number_gt 6192
_reflns_number_total 6743
_reflns_threshold_expression 'I > 2\s(I)'
_cod_data_source_file d3nj03900e2.cif
_cod_data_source_block ncsu_pn56_a
_cod_depositor_comments 'Adding full bibliography for 7062961--7062963.cif.'
_cod_database_code 7062962
_shelx_shelxl_version_number 2019/1
_shelx_space_group_comment
;
The symmetry employed for this shelxl refinement is uniquely defined
by the following loop, which should always be used as a source of
symmetry information in preference to the above space-group names.
They are only intended as comments.
;
_shelx_estimated_absorpt_t_max 0.973
_shelx_estimated_absorpt_t_min 0.757
_olex2_refinement_description
;
1. Fixed Uiso
 At 1.2 times of:
  All C(H) groups, All C(H,H) groups
 At 1.5 times of:
  All C(H,H,H) groups
2.a Ternary CH refined with riding coordinates:
 C4(H4), C5(H5), C9(H9), C10(H10)
2.b Secondary CH2 refined with riding coordinates:
 C3(H3A,H3B), C16(H16A,H16B)
2.c Idealised Me refined as rotating group:
 C1(H1A,H1B,H1C), C6(H6A,H6B,H6C), C7(H7A,H7B,H7C), C13(H13A,H13B,H13C),
 C14(H14A,H14B,H14C), C15(H15A,H15B,H15C), C17(H17A,H17B,H17C), C24(H24A,H24B,
 H24C), C25(H25A,H25B,H25C)
;
_olex2_submission_special_instructions 'No special instructions were received'

loop_
_space_group_symop_operation_xyz
'x, y, z'
'-x+1/2, -y, z+1/2'
'-x, y+1/2, -z+1/2'
'x+1/2, -y+1/2, -z'

loop_
_atom_site_label
_atom_site_type_symbol
_atom_site_fract_x
_atom_site_fract_y
_atom_site_fract_z
_atom_site_U_iso_or_equiv
_atom_site_adp_type
_atom_site_occupancy
_atom_site_site_symmetry_order
_atom_site_calc_flag
_atom_site_refinement_flags_posn
_atom_site_refinement_flags_adp
_atom_site_refinement_flags_occupancy
_atom_site_disorder_assembly
_atom_site_disorder_group
Co1 Co 0.34074(4) 0.36226(3) 0.28781(2) 0.01463(11) Uani 1 1 d . . . . .
Co2 Co 0.11531(4) 0.37864(3) 0.34438(2) 0.01298(10) Uani 1 1 d . . . . .
Si1 Si 0.34717(10) 0.19178(6) 0.39050(4) 0.01604(19) Uani 1 1 d . . . . .
O1 O 0.3673(2) 0.74635(17) 0.57175(9) 0.0170(5) Uani 1 1 d . . . . .
O2 O 0.3787(3) 0.61730(18) 0.64522(10) 0.0272(6) Uani 1 1 d . . . . .
O3 O 0.5875(2) 0.81169(19) 0.59778(10) 0.0230(6) Uani 1 1 d . . . . .
O4 O 0.5307(2) 0.58363(17) 0.50243(10) 0.0176(5) Uani 1 1 d . . . . .
O5 O 0.6543(3) 0.3119(3) 0.27604(12) 0.0431(8) Uani 1 1 d . . . . .
O6 O 0.3393(3) 0.5491(2) 0.23073(13) 0.0392(7) Uani 1 1 d . . . . .
O7 O 0.2160(3) 0.21551(19) 0.21365(11) 0.0268(6) Uani 1 1 d . . . . .
O8 O -0.0390(3) 0.4093(2) 0.44709(11) 0.0331(7) Uani 1 1 d . . . . .
O9 O -0.0588(3) 0.20628(19) 0.31397(12) 0.0289(6) Uani 1 1 d . . . . .
O10 O 0.0091(3) 0.5463(2) 0.28251(14) 0.0461(9) Uani 1 1 d . . . . .
N1 N 0.3623(3) 0.6814(2) 0.46236(12) 0.0146(6) Uani 1 1 d . . . . .
N2 N 0.5023(3) 0.6761(2) 0.63732(13) 0.0242(7) Uani 1 1 d . . . . .
C1 C 0.6068(4) 0.6786(3) 0.68269(15) 0.0302(9) Uani 1 1 d . . . . .
H1A H 0.551782 0.678050 0.716926 0.045 Uiso 1 1 calc R U . . .
H1B H 0.666826 0.737290 0.680497 0.045 Uiso 1 1 calc R U . . .
H1C H 0.671648 0.621977 0.680994 0.045 Uiso 1 1 calc R U . . .
C2 C 0.4915(3) 0.7494(3) 0.60200(14) 0.0185(7) Uani 1 1 d . . . . .
C3 C 0.3625(3) 0.8151(2) 0.52732(14) 0.0169(7) Uani 1 1 d . . . . .
H3A H 0.415874 0.874586 0.537742 0.020 Uiso 1 1 calc R U . . .
H3B H 0.258248 0.832335 0.519370 0.020 Uiso 1 1 calc R U . . .
C4 C 0.4339(3) 0.7715(2) 0.47708(14) 0.0142(7) Uani 1 1 d . . . . .
H4 H 0.539639 0.756887 0.486020 0.017 Uiso 1 1 calc R U . . .
C5 C 0.4330(4) 0.8430(2) 0.42912(14) 0.0183(7) Uani 1 1 d . . . . .
H5 H 0.329081 0.865493 0.422954 0.022 Uiso 1 1 calc R U . . .
C6 C 0.4907(4) 0.7970(3) 0.37701(15) 0.0213(8) Uani 1 1 d . . . . .
H6A H 0.591738 0.773311 0.382843 0.032 Uiso 1 1 calc R U . . .
H6B H 0.490965 0.845107 0.347932 0.032 Uiso 1 1 calc R U . . .
H6C H 0.426249 0.743093 0.366823 0.032 Uiso 1 1 calc R U . . .
C7 C 0.4144(4) 0.5220(3) 0.62811(17) 0.0306(9) Uani 1 1 d . . . . .
H7A H 0.456551 0.524069 0.591529 0.046 Uiso 1 1 calc R U . . .
H7B H 0.324450 0.482420 0.627923 0.046 Uiso 1 1 calc R U . . .
H7C H 0.486946 0.493896 0.653115 0.046 Uiso 1 1 calc R U . . .
C8 C 0.4186(3) 0.5944(2) 0.47423(13) 0.0134(7) Uani 1 1 d . . . . .
C9 C 0.3370(3) 0.5089(2) 0.44907(13) 0.0137(6) Uani 1 1 d . . . . .
H9 H 0.230729 0.527398 0.444186 0.016 Uiso 1 1 calc R U . . .
C10 C 0.4046(3) 0.4888(2) 0.39201(13) 0.0147(7) Uani 1 1 d . . . . .
H10 H 0.391170 0.548509 0.369868 0.018 Uiso 1 1 calc R U . . .
C11 C 0.3243(3) 0.4088(2) 0.36349(13) 0.0131(6) Uani 1 1 d . . . . .
C12 C 0.3052(3) 0.3135(2) 0.36294(13) 0.0138(7) Uani 1 1 d . . . . .
C13 C 0.2169(4) 0.1628(3) 0.44699(16) 0.0275(9) Uani 1 1 d . . . . .
H13A H 0.241585 0.202127 0.478709 0.041 Uiso 1 1 calc R U . . .
H13B H 0.225574 0.094370 0.456314 0.041 Uiso 1 1 calc R U . . .
H13C H 0.115025 0.176704 0.435584 0.041 Uiso 1 1 calc R U . . .
C14 C 0.5306(5) 0.9308(3) 0.44179(16) 0.0290(9) Uani 1 1 d . . . . .
H14A H 0.486014 0.967847 0.471394 0.043 Uiso 1 1 calc R U . . .
H14B H 0.538431 0.971510 0.409486 0.043 Uiso 1 1 calc R U . . .
H14C H 0.629592 0.908947 0.452581 0.043 Uiso 1 1 calc R U . . .
C15 C 0.3432(4) 0.4217(2) 0.48668(14) 0.0173(7) Uani 1 1 d . . . . .
H15A H 0.446859 0.403797 0.493017 0.026 Uiso 1 1 calc R U . . .
H15B H 0.290781 0.367539 0.469906 0.026 Uiso 1 1 calc R U . . .
H15C H 0.296031 0.437849 0.521273 0.026 Uiso 1 1 calc R U . . .
C16 C 0.5744(3) 0.4670(2) 0.39424(15) 0.0181(7) Uani 1 1 d . . . . .
H16A H 0.609338 0.473086 0.432114 0.022 Uiso 1 1 calc R U . . .
H16B H 0.591992 0.399765 0.382440 0.022 Uiso 1 1 calc R U . . .
C17 C 0.6629(4) 0.5347(3) 0.35856(19) 0.0354(10) Uani 1 1 d . . . . .
H17A H 0.627716 0.529644 0.321106 0.053 Uiso 1 1 calc R U . . .
H17B H 0.768079 0.517136 0.360122 0.053 Uiso 1 1 calc R U . . .
H17C H 0.650289 0.601042 0.371359 0.053 Uiso 1 1 calc R U . . .
C18 C 0.5319(4) 0.3315(3) 0.28081(15) 0.0261(8) Uani 1 1 d . . . . .
C19 C 0.3386(4) 0.4768(3) 0.25161(15) 0.0237(8) Uani 1 1 d . . . . .
C20 C 0.2640(4) 0.2716(3) 0.24150(14) 0.0190(8) Uani 1 1 d . . . . .
C21 C 0.0226(3) 0.3982(3) 0.40751(15) 0.0199(8) Uani 1 1 d . . . . .
C22 C 0.0074(4) 0.2737(3) 0.32379(14) 0.0192(8) Uani 1 1 d . . . . .
C23 C 0.0483(4) 0.4827(3) 0.30706(16) 0.0248(9) Uani 1 1 d . . . . .
C24 C 0.5431(4) 0.1941(3) 0.41437(17) 0.0255(8) Uani 1 1 d . . . . .
H24A H 0.609429 0.202147 0.383256 0.038 Uiso 1 1 calc R U . . .
H24B H 0.566116 0.133348 0.432834 0.038 Uiso 1 1 calc R U . . .
H24C H 0.556799 0.247922 0.439576 0.038 Uiso 1 1 calc R U . . .
C25 C 0.3226(4) 0.0996(2) 0.33632(15) 0.0232(8) Uani 1 1 d . . . . .
H25A H 0.223375 0.105841 0.320558 0.035 Uiso 1 1 calc R U . . .
H25B H 0.334230 0.035074 0.351864 0.035 Uiso 1 1 calc R U . . .
H25C H 0.397334 0.109533 0.308041 0.035 Uiso 1 1 calc R U . . .
H1 H 0.286(4) 0.683(3) 0.4453(16) 0.016(10) Uiso 1 1 d . . . . .

loop_
_atom_site_aniso_label
_atom_site_aniso_U_11
_atom_site_aniso_U_22
_atom_site_aniso_U_33
_atom_site_aniso_U_23
_atom_site_aniso_U_13
_atom_site_aniso_U_12
Co1 0.0138(2) 0.0176(2) 0.0126(2) -0.00087(19) 0.00187(16) 0.00183(17)
Co2 0.01155(19) 0.0141(2) 0.0133(2) -0.00008(18) 0.00073(15) 0.00178(16)
Si1 0.0171(4) 0.0121(4) 0.0190(5) 0.0006(4) -0.0027(4) 0.0009(4)
O1 0.0146(11) 0.0218(12) 0.0146(12) -0.0002(10) 0.0005(9) -0.0004(9)
O2 0.0243(12) 0.0283(14) 0.0290(15) 0.0053(12) 0.0028(10) -0.0025(12)
O3 0.0139(11) 0.0336(15) 0.0213(14) -0.0004(12) 0.0025(9) -0.0047(10)
O4 0.0148(11) 0.0162(12) 0.0218(14) 0.0007(10) -0.0048(9) 0.0000(9)
O5 0.0226(14) 0.071(2) 0.0353(17) -0.0069(16) 0.0029(12) 0.0185(15)
O6 0.0349(15) 0.0346(17) 0.048(2) 0.0224(15) 0.0083(13) -0.0012(13)
O7 0.0327(13) 0.0266(14) 0.0212(15) -0.0071(13) -0.0006(11) 0.0003(11)
O8 0.0270(14) 0.0477(19) 0.0245(16) -0.0102(14) 0.0098(11) -0.0047(12)
O9 0.0271(13) 0.0224(14) 0.0372(17) -0.0059(13) -0.0058(12) -0.0057(12)
O10 0.0372(16) 0.047(2) 0.055(2) 0.0321(18) 0.0154(15) 0.0222(14)
N1 0.0133(14) 0.0119(13) 0.0184(15) -0.0003(11) -0.0051(11) 0.0000(11)
N2 0.0176(14) 0.0343(18) 0.0208(17) 0.0070(14) -0.0007(11) -0.0026(13)
C1 0.0250(18) 0.046(2) 0.020(2) -0.0008(18) -0.0002(15) 0.0021(18)
C2 0.0145(16) 0.028(2) 0.0129(17) -0.0033(16) 0.0052(12) 0.0023(14)
C3 0.0156(15) 0.0125(15) 0.0225(19) -0.0009(14) -0.0022(13) -0.0006(13)
C4 0.0136(15) 0.0122(16) 0.0168(18) -0.0014(14) -0.0039(12) 0.0004(12)
C5 0.0203(16) 0.0157(17) 0.0190(19) 0.0008(14) -0.0048(13) 0.0018(13)
C6 0.0255(17) 0.0184(18) 0.0200(19) 0.0025(15) -0.0013(14) -0.0021(14)
C7 0.038(2) 0.027(2) 0.027(2) -0.0007(18) 0.0022(17) -0.0015(17)
C8 0.0155(15) 0.0137(16) 0.0112(17) 0.0001(13) 0.0040(12) -0.0001(12)
C9 0.0133(14) 0.0126(15) 0.0151(17) -0.0011(13) 0.0015(12) -0.0011(13)
C10 0.0168(16) 0.0127(15) 0.0146(17) 0.0026(13) 0.0010(13) -0.0003(13)
C11 0.0113(14) 0.0168(16) 0.0114(16) 0.0023(13) 0.0023(12) 0.0018(12)
C12 0.0131(15) 0.0177(17) 0.0105(17) 0.0004(13) 0.0014(11) 0.0032(12)
C13 0.0326(19) 0.0195(19) 0.030(2) 0.0064(17) 0.0037(16) -0.0028(15)
C14 0.051(2) 0.0154(19) 0.021(2) 0.0003(16) -0.0069(17) -0.0080(17)
C15 0.0202(16) 0.0134(16) 0.0184(18) -0.0012(14) 0.0029(13) -0.0033(14)
C16 0.0175(16) 0.0171(17) 0.0197(19) -0.0018(15) 0.0027(13) -0.0007(13)
C17 0.0180(17) 0.037(2) 0.051(3) 0.013(2) 0.0112(17) -0.0012(17)
C18 0.027(2) 0.035(2) 0.016(2) -0.0034(17) 0.0023(14) 0.0027(16)
C19 0.0174(16) 0.034(2) 0.0194(19) 0.0028(17) 0.0036(14) -0.0026(15)
C20 0.0173(16) 0.0248(19) 0.0148(19) 0.0015(16) 0.0050(13) 0.0057(14)
C21 0.0176(16) 0.0219(19) 0.020(2) -0.0033(15) -0.0018(13) -0.0002(13)
C22 0.0166(16) 0.024(2) 0.0172(18) -0.0009(15) -0.0007(13) 0.0055(15)
C23 0.0173(17) 0.031(2) 0.027(2) 0.0076(18) 0.0054(14) 0.0070(15)
C24 0.0268(18) 0.0121(17) 0.037(2) 0.0017(16) -0.0110(16) 0.0016(15)
C25 0.0247(17) 0.0147(17) 0.030(2) -0.0015(15) -0.0058(15) 0.0026(13)

loop_
_atom_type_symbol
_atom_type_description
_atom_type_scat_dispersion_real
_atom_type_scat_dispersion_imag
_atom_type_scat_source
C C 0.0033 0.0016 'International Tables Vol C Tables 4.2.6.8 and 6.1.1.4'
H H 0.0000 0.0000 'International Tables Vol C Tables 4.2.6.8 and 6.1.1.4'
Co Co 0.3494 0.9721 'International Tables Vol C Tables 4.2.6.8 and 6.1.1.4'
N N 0.0061 0.0033 'International Tables Vol C Tables 4.2.6.8 and 6.1.1.4'
O O 0.0106 0.0060 'International Tables Vol C Tables 4.2.6.8 and 6.1.1.4'
Si Si 0.0817 0.0704 'International Tables Vol C Tables 4.2.6.8 and 6.1.1.4'

loop_
_geom_angle_atom_site_label_1
_geom_angle_atom_site_label_2
_geom_angle_atom_site_label_3
_geom_angle
_geom_angle_site_symmetry_1
_geom_angle_site_symmetry_3
_geom_angle_publ_flag
C11 Co1 Co2 51.50(9) . . ?
C11 Co1 C12 39.12(13) . . ?
C12 Co1 Co2 51.44(8) . . ?
C18 Co1 Co2 150.41(12) . . ?
C18 Co1 C11 103.97(15) . . ?
C18 Co1 C12 99.43(15) . . ?
C18 Co1 C19 99.86(17) . . ?
C18 Co1 C20 98.06(16) . . ?
C19 Co1 Co2 100.81(11) . . ?
C19 Co1 C11 100.20(15) . . ?
C19 Co1 C12 138.37(15) . . ?
C19 Co1 C20 106.74(17) . . ?
C20 Co1 Co2 95.99(10) . . ?
C20 Co1 C11 141.46(14) . . ?
C20 Co1 C12 106.59(15) . . ?
C11 Co2 Co1 51.28(9) . . ?
C11 Co2 C12 39.16(13) . . ?
C12 Co2 Co1 51.79(9) . . ?
C21 Co2 Co1 152.69(11) . . ?
C21 Co2 C11 101.83(14) . . ?
C21 Co2 C12 105.71(14) . . ?
C21 Co2 C22 96.55(16) . . ?
C21 Co2 C23 99.54(16) . . ?
C22 Co2 Co1 102.00(11) . . ?
C22 Co2 C11 137.76(14) . . ?
C22 Co2 C12 99.27(14) . . ?
C23 Co2 Co1 93.45(11) . . ?
C23 Co2 C11 105.59(15) . . ?
C23 Co2 C12 139.83(15) . . ?
C23 Co2 C22 108.40(17) . . ?
C12 Si1 C13 109.90(16) . . ?
C12 Si1 C24 107.06(15) . . ?
C12 Si1 C25 109.65(16) . . ?
C24 Si1 C13 111.39(19) . . ?
C25 Si1 C13 108.26(18) . . ?
C25 Si1 C24 110.58(17) . . ?
C2 O1 C3 115.0(3) . . ?
N2 O2 C7 108.7(3) . . ?
C4 N1 H1 120(3) . . ?
C8 N1 C4 123.4(3) . . ?
C8 N1 H1 117(3) . . ?
O2 N2 C1 114.9(3) . . ?
C2 N2 O2 118.4(3) . . ?
C2 N2 C1 121.7(3) . . ?
N2 C1 H1A 109.5 . . ?
N2 C1 H1B 109.5 . . ?
N2 C1 H1C 109.5 . . ?
H1A C1 H1B 109.5 . . ?
H1A C1 H1C 109.5 . . ?
H1B C1 H1C 109.5 . . ?
O3 C2 O1 124.2(3) . . ?
O3 C2 N2 122.5(3) . . ?
N2 C2 O1 113.3(3) . . ?
O1 C3 H3A 109.7 . . ?
O1 C3 H3B 109.7 . . ?
O1 C3 C4 110.0(3) . . ?
H3A C3 H3B 108.2 . . ?
C4 C3 H3A 109.7 . . ?
C4 C3 H3B 109.7 . . ?
N1 C4 C3 110.9(3) . . ?
N1 C4 H4 107.7 . . ?
N1 C4 C5 111.0(3) . . ?
C3 C4 H4 107.7 . . ?
C3 C4 C5 111.6(3) . . ?
C5 C4 H4 107.7 . . ?
C4 C5 H5 108.8 . . ?
C6 C5 C4 112.1(3) . . ?
C6 C5 H5 108.8 . . ?
C6 C5 C14 107.9(3) . . ?
C14 C5 C4 110.5(3) . . ?
C14 C5 H5 108.8 . . ?
C5 C6 H6A 109.5 . . ?
C5 C6 H6B 109.5 . . ?
C5 C6 H6C 109.5 . . ?
H6A C6 H6B 109.5 . . ?
H6A C6 H6C 109.5 . . ?
H6B C6 H6C 109.5 . . ?
O2 C7 H7A 109.5 . . ?
O2 C7 H7B 109.5 . . ?
O2 C7 H7C 109.5 . . ?
H7A C7 H7B 109.5 . . ?
H7A C7 H7C 109.5 . . ?
H7B C7 H7C 109.5 . . ?
O4 C8 N1 122.8(3) . . ?
O4 C8 C9 121.9(3) . . ?
N1 C8 C9 115.3(3) . . ?
C8 C9 H9 108.2 . . ?
C8 C9 C10 108.5(2) . . ?
C10 C9 H9 108.2 . . ?
C15 C9 C8 110.5(3) . . ?
C15 C9 H9 108.2 . . ?
C15 C9 C10 113.2(3) . . ?
C9 C10 H10 107.3 . . ?
C9 C10 C16 112.7(3) . . ?
C11 C10 C9 111.6(3) . . ?
C11 C10 H10 107.3 . . ?
C11 C10 C16 110.3(3) . . ?
C16 C10 H10 107.3 . . ?
Co1 C11 Co2 77.22(12) . . ?
C10 C11 Co1 130.3(2) . . ?
C10 C11 Co2 136.4(2) . . ?
C12 C11 Co1 71.2(2) . . ?
C12 C11 Co2 70.50(19) . . ?
C12 C11 C10 143.2(3) . . ?
Co2 C12 Co1 76.77(12) . . ?
Si1 C12 Co1 127.86(18) . . ?
Si1 C12 Co2 132.21(17) . . ?
C11 C12 Co1 69.7(2) . . ?
C11 C12 Co2 70.34(19) . . ?
C11 C12 Si1 150.5(3) . . ?
Si1 C13 H13A 109.5 . . ?
Si1 C13 H13B 109.5 . . ?
Si1 C13 H13C 109.5 . . ?
H13A C13 H13B 109.5 . . ?
H13A C13 H13C 109.5 . . ?
H13B C13 H13C 109.5 . . ?
C5 C14 H14A 109.5 . . ?
C5 C14 H14B 109.5 . . ?
C5 C14 H14C 109.5 . . ?
H14A C14 H14B 109.5 . . ?
H14A C14 H14C 109.5 . . ?
H14B C14 H14C 109.5 . . ?
C9 C15 H15A 109.5 . . ?
C9 C15 H15B 109.5 . . ?
C9 C15 H15C 109.5 . . ?
H15A C15 H15B 109.5 . . ?
H15A C15 H15C 109.5 . . ?
H15B C15 H15C 109.5 . . ?
C10 C16 H16A 109.2 . . ?
C10 C16 H16B 109.2 . . ?
H16A C16 H16B 107.9 . . ?
C17 C16 C10 112.1(3) . . ?
C17 C16 H16A 109.2 . . ?
C17 C16 H16B 109.2 . . ?
C16 C17 H17A 109.5 . . ?
C16 C17 H17B 109.5 . . ?
C16 C17 H17C 109.5 . . ?
H17A C17 H17B 109.5 . . ?
H17A C17 H17C 109.5 . . ?
H17B C17 H17C 109.5 . . ?
O5 C18 Co1 179.6(4) . . ?
O6 C19 Co1 177.7(4) . . ?
O7 C20 Co1 179.1(3) . . ?
O8 C21 Co2 178.4(3) . . ?
O9 C22 Co2 176.0(3) . . ?
O10 C23 Co2 177.8(4) . . ?
Si1 C24 H24A 109.5 . . ?
Si1 C24 H24B 109.5 . . ?
Si1 C24 H24C 109.5 . . ?
H24A C24 H24B 109.5 . . ?
H24A C24 H24C 109.5 . . ?
H24B C24 H24C 109.5 . . ?
Si1 C25 H25A 109.5 . . ?
Si1 C25 H25B 109.5 . . ?
Si1 C25 H25C 109.5 . . ?
H25A C25 H25B 109.5 . . ?
H25A C25 H25C 109.5 . . ?
H25B C25 H25C 109.5 . . ?

loop_
_geom_bond_atom_site_label_1
_geom_bond_atom_site_label_2
_geom_bond_distance
_geom_bond_site_symmetry_2
_geom_bond_publ_flag
Co1 Co2 2.4774(6) . ?
Co1 C11 1.982(3) . ?
Co1 C12 2.000(3) . ?
Co1 C18 1.785(4) . ?
Co1 C19 1.823(4) . ?
Co1 C20 1.835(4) . ?
Co2 C11 1.988(3) . ?
Co2 C12 1.990(3) . ?
Co2 C21 1.789(4) . ?
Co2 C22 1.823(4) . ?
Co2 C23 1.817(4) . ?
Si1 C12 1.860(3) . ?
Si1 C13 1.868(4) . ?
Si1 C24 1.863(3) . ?
Si1 C25 1.863(4) . ?
O1 C2 1.347(4) . ?
O1 C3 1.454(4) . ?
O2 N2 1.395(4) . ?
O2 C7 1.425(5) . ?
O3 C2 1.227(4) . ?
O4 C8 1.236(4) . ?
O5 C18 1.143(4) . ?
O6 C19 1.127(4) . ?
O7 C20 1.125(4) . ?
O8 C21 1.134(4) . ?
O9 C22 1.136(4) . ?
O10 C23 1.127(5) . ?
N1 C4 1.453(4) . ?
N1 C8 1.342(4) . ?
N1 H1 0.81(4) . ?
N2 C1 1.464(5) . ?
N2 C2 1.343(5) . ?
C1 H1A 0.9800 . ?
C1 H1B 0.9800 . ?
C1 H1C 0.9800 . ?
C3 H3A 0.9900 . ?
C3 H3B 0.9900 . ?
C3 C4 1.522(5) . ?
C4 H4 1.0000 . ?
C4 C5 1.544(5) . ?
C5 H5 1.0000 . ?
C5 C6 1.527(5) . ?
C5 C14 1.534(5) . ?
C6 H6A 0.9800 . ?
C6 H6B 0.9800 . ?
C6 H6C 0.9800 . ?
C7 H7A 0.9800 . ?
C7 H7B 0.9800 . ?
C7 H7C 0.9800 . ?
C8 C9 1.528(4) . ?
C9 H9 1.0000 . ?
C9 C10 1.560(5) . ?
C9 C15 1.526(4) . ?
C10 H10 1.0000 . ?
C10 C11 1.500(5) . ?
C10 C16 1.563(4) . ?
C11 C12 1.333(5) . ?
C13 H13A 0.9800 . ?
C13 H13B 0.9800 . ?
C13 H13C 0.9800 . ?
C14 H14A 0.9800 . ?
C14 H14B 0.9800 . ?
C14 H14C 0.9800 . ?
C15 H15A 0.9800 . ?
C15 H15B 0.9800 . ?
C15 H15C 0.9800 . ?
C16 H16A 0.9900 . ?
C16 H16B 0.9900 . ?
C16 C17 1.515(5) . ?
C17 H17A 0.9800 . ?
C17 H17B 0.9800 . ?
C17 H17C 0.9800 . ?
C24 H24A 0.9800 . ?
C24 H24B 0.9800 . ?
C24 H24C 0.9800 . ?
C25 H25A 0.9800 . ?
C25 H25B 0.9800 . ?
C25 H25C 0.9800 . ?

loop_
_geom_torsion_atom_site_label_1
_geom_torsion_atom_site_label_2
_geom_torsion_atom_site_label_3
_geom_torsion_atom_site_label_4
_geom_torsion
_geom_torsion_site_symmetry_1
_geom_torsion_site_symmetry_2
_geom_torsion_site_symmetry_3
_geom_torsion_site_symmetry_4
_geom_torsion_publ_flag
Co1 C11 C12 Co2 -82.70(9) . . . . ?
Co1 C11 C12 Si1 132.5(5) . . . . ?
Co2 C11 C12 Co1 82.70(9) . . . . ?
Co2 C11 C12 Si1 -144.8(5) . . . . ?
O1 C3 C4 N1 56.5(3) . . . . ?
O1 C3 C4 C5 -179.2(2) . . . . ?
O2 N2 C2 O1 -10.6(4) . . . . ?
O2 N2 C2 O3 170.4(3) . . . . ?
O4 C8 C9 C10 -90.0(4) . . . . ?
O4 C8 C9 C15 34.7(4) . . . . ?
N1 C4 C5 C6 -50.2(4) . . . . ?
N1 C4 C5 C14 -170.7(3) . . . . ?
N1 C8 C9 C10 88.4(3) . . . . ?
N1 C8 C9 C15 -147.0(3) . . . . ?
C1 N2 C2 O1 -164.3(3) . . . . ?
C1 N2 C2 O3 16.6(5) . . . . ?
C2 O1 C3 C4 87.8(3) . . . . ?
C3 O1 C2 O3 8.5(5) . . . . ?
C3 O1 C2 N2 -170.6(3) . . . . ?
C3 C4 C5 C6 -174.5(3) . . . . ?
C3 C4 C5 C14 65.1(4) . . . . ?
C4 N1 C8 O4 5.8(5) . . . . ?
C4 N1 C8 C9 -172.5(3) . . . . ?
C7 O2 N2 C1 -87.8(4) . . . . ?
C7 O2 N2 C2 116.7(4) . . . . ?
C8 N1 C4 C3 -100.6(3) . . . . ?
C8 N1 C4 C5 134.8(3) . . . . ?
C8 C9 C10 C11 -177.0(3) . . . . ?
C8 C9 C10 C16 58.3(3) . . . . ?
C9 C10 C11 Co1 171.2(2) . . . . ?
C9 C10 C11 Co2 53.1(4) . . . . ?
C9 C10 C11 C12 -73.5(6) . . . . ?
C9 C10 C16 C17 -123.7(3) . . . . ?
C10 C11 C12 Co1 -133.2(5) . . . . ?
C10 C11 C12 Co2 144.1(5) . . . . ?
C10 C11 C12 Si1 -0.8(9) . . . . ?
C11 C10 C16 C17 110.9(3) . . . . ?
C13 Si1 C12 Co1 -152.3(2) . . . . ?
C13 Si1 C12 Co2 -44.0(3) . . . . ?
C13 Si1 C12 C11 88.9(6) . . . . ?
C15 C9 C10 C11 60.0(3) . . . . ?
C15 C9 C10 C16 -64.7(3) . . . . ?
C16 C10 C11 Co1 -62.7(4) . . . . ?
C16 C10 C11 Co2 179.1(3) . . . . ?
C16 C10 C11 C12 52.5(6) . . . . ?
C24 Si1 C12 Co1 86.6(2) . . . . ?
C24 Si1 C12 Co2 -165.1(2) . . . . ?
C24 Si1 C12 C11 -32.2(6) . . . . ?
C25 Si1 C12 Co1 -33.4(2) . . . . ?
C25 Si1 C12 Co2 74.9(3) . . . . ?
C25 Si1 C12 C11 -152.2(5) . . . . ?
